data_2103703
loop_
_publ_author_name
'Ohhara, Takashi'
'Uekusa, Hidehiro'
'Ohashi, Yuji'
'Tanaka, Ichiro'
'Kumazawa, Shintaro'
'Niimura, Nobuo'

_publ_section_title
;
 Direct observation of deuterium migration in crystalline-state
 reaction by single-crystal neutron diffraction. III. Photoracemization
 of 1-cyanoethyl cobaloxime complexes
;
_journal_issue 4
_journal_name_full 'Acta Crystallographica Section B'
_journal_page_first 551
_journal_page_last 559
_journal_paper_doi 10.1107/S0108768101006838
_journal_volume 57
_journal_year 2001
_chemical_formula_sum 'C16 H22 Co D N6 O4'
_chemical_formula_weight 423.33
_chemical_name_systematic
;
 [(R)-1-cyanoethyl](pyridine)bis(dimethylglyoximato)cobalt(III) irradiated
;
_space_group_IT_number 4
_symmetry_cell_setting monoclinic
_symmetry_space_group_name_Hall 'P 2yb'
_symmetry_space_group_name_H-M 'P 1 21 1'
_audit_creation_method SHELXL
_cell_angle_alpha 90.00
_cell_angle_beta 94.23(2)
_cell_angle_gamma 90.00
_cell_formula_units_Z 4
_cell_length_a 16.023(5)
_cell_length_b 12.627(2)
_cell_length_c 9.628(2)
_cell_measurement_reflns_used '25 (determined by X-rays)'
_cell_measurement_temperature 293(2)
_cell_measurement_theta_max '15 (X-ray, MoK\a)'
_cell_measurement_theta_min '14 (X-ray, MoK\a)'
_cell_volume 1942.7(8)
_computing_cell_refinement 'local program'
_computing_data_collection 'local program'
_computing_data_reduction 'local program'
_computing_molecular_graphics ORTEPIII
_computing_structure_refinement 'SHELXL-93 (Sheldrick, 1993)'
_computing_structure_solution 'initial structure was determined by X-ray'
_diffrn_ambient_temperature 293(2)
_diffrn_measurement_device BIX-I
_diffrn_measurement_method '0.2deg \w step scan'
_diffrn_radiation_monochromator 'bent Si crystal'
_diffrn_radiation_probe neutron
_diffrn_radiation_source 'JRR-3M atomic reactor'
_diffrn_radiation_type Neutron
_diffrn_radiation_wavelength 1.06000
_diffrn_reflns_av_R_equivalents .0763
_diffrn_reflns_av_sigmaI/netI .0517
_diffrn_reflns_limit_h_max 19
_diffrn_reflns_limit_h_min -17
_diffrn_reflns_limit_k_max 2
_diffrn_reflns_limit_k_min -13
_diffrn_reflns_limit_l_max 8
_diffrn_reflns_limit_l_min -11
_diffrn_reflns_number 1954
_diffrn_reflns_theta_max 41.95
_diffrn_reflns_theta_min 3.07
_diffrn_standards_decay_% 0
_diffrn_standards_interval_count 0
_diffrn_standards_number 0
_exptl_absorpt_coefficient_mu .208
_exptl_absorpt_correction_type none
_exptl_crystal_colour red
_exptl_crystal_density_diffrn .752
_exptl_crystal_density_method 'not measured'
_exptl_crystal_description plate
_exptl_crystal_F_000 108
_exptl_crystal_size_max 3.0
_exptl_crystal_size_mid 3.0
_exptl_crystal_size_min .6
_refine_diff_density_max .157
_refine_diff_density_min -.099
_refine_ls_abs_structure_details 'Flack H D (1983), Acta Cryst. A39, 876-881'
_refine_ls_abs_structure_Flack -10(10)
_refine_ls_extinction_method none
_refine_ls_goodness_of_fit_all 3.303
_refine_ls_goodness_of_fit_obs 3.311
_refine_ls_hydrogen_treatment refine
_refine_ls_matrix_type full
_refine_ls_number_parameters 464
_refine_ls_number_reflns 1424
_refine_ls_number_restraints 25
_refine_ls_restrained_S_all 3.273
_refine_ls_restrained_S_obs 3.281
_refine_ls_R_factor_all .1321
_refine_ls_R_factor_obs .1320
_refine_ls_shift/esd_max -.136
_refine_ls_shift/esd_mean .016
_refine_ls_structure_factor_coef Fsqd
_refine_ls_weighting_details 'w=1/[s^2^(Fo^2^)+( 0.1000P)^2^+0.0000P] where P=(Fo^2^+2Fc^2^)/3'
_refine_ls_weighting_scheme calc
_refine_ls_wR_factor_all .3278
_refine_ls_wR_factor_obs .3276
_reflns_number_observed 1418
_reflns_number_total 1424
_reflns_observed_criterion >2sigma(I)
_cod_data_source_file bs0016.cif
_cod_data_source_block 2-neutron
_cod_depositor_comments
;
The following automatic conversions were performed:
'_symmetry_cell_setting' value 'Monoclinic' changed to 'monoclinic'
according to '/home/saulius/struct/CIF-dictionaries/cif_core.dic'
dictionary named 'cif_core.dic' version 2.4.1 from 2010-06-29.

Automatic conversion script
Id: cif_fix_enum 1527 2010-12-29 10:47:43Z saulius 

The following automatic conversions were performed:

'_symmetry_cell_setting' value 'Monoclinic' changed to 'monoclinic'
according to /home/saulius/struct/CIF-dictionaries/cif_core.dic
dictionary named 'cif_core.dic' version 2.4.1 from 2010-06-29.

Automatic conversion script
Id: cif_fix_values 1715 2011-07-08 13:25:40Z adriana 

The following automatic conversions were performed:

'_refine_ls_weighting_scheme' value 'calc w=1/[s^2^(Fo^2^)+(
0.1000P)^2^+0.0000P] where P=(Fo^2^+2Fc^2^)/3' was changed to 'calc'.
New tag '_refine_ls_weighting_details' was created. The value of the
new tag was set to 'w=1/[s^2^(Fo^2^)+( 0.1000P)^2^+0.0000P] where
P=(Fo^2^+2Fc^2^)/3'.

Automatic conversion script
Id: cif_fix_values 3143 2015-03-26 13:38:13Z robertas 
;
_cod_original_cell_volume 1942.6(7)
_cod_original_sg_symbol_H-M P21
_cod_database_code 2103703
_cod_database_fobs_code 2103703

loop_
_symmetry_equiv_pos_as_xyz
'x, y, z'
'-x, y+1/2, -z'

loop_
_atom_site_aniso_label
_atom_site_aniso_U_11
_atom_site_aniso_U_22
_atom_site_aniso_U_33
_atom_site_aniso_U_12
_atom_site_aniso_U_13
_atom_site_aniso_U_23
O1 .086(6) .127(9) .034(3) .018(7) -.016(4) -.044(4)
HO1 .17(2) .062(13) .169(19) -.010(14) .015(18) .065(12)
O2 .069(5) .061(6) .070(5) -.031(5) -.006(5) -.016(5)
O3 .090(8) .173(17) .098(9) .009(10) .030(7) .024(10)
HO3 .139(14) .173(15) .058(7) .052(14) -.037(9) .064(8)
O4 .078(5) .025(5) .099(7) .001(4) -.027(5) .022(5)
N1 .079(4) .085(5) .060(3) .001(4) .003(3) -.020(3)
N2 .063(3) .044(3) .079(4) -.019(3) -.003(3) -.006(3)
N3 .059(3) .057(4) .049(3) .006(3) -.006(2) .005(3)
N4 .063(3) .051(4) .070(3) .002(3) -.006(3) .005(3)
N5 .061(3) .103(6) .065(3) .012(4) .007(3) -.009(4)
C1 .061(4) .115(8) .031(3) .019(5) .012(3) .013(4)
C2 .089(6) .058(6) .078(5) -.007(5) .002(5) -.021(5)
C3 .050(4) .115(9) .087(6) -.019(5) .023(4) -.026(6)
C4 .069(5) .049(6) .108(7) -.018(4) .017(5) -.018(5)
C5 .122(8) .154(12) .048(4) .022(9) .036(5) -.001(7)
C6 .061(5) .046(5) .110(7) -.017(4) .005(5) -.007(5)
C7 .122(8) .059(7) .079(6) .001(7) -.002(6) -.005(5)
C8 .079(6) .023(5) .164(11) .003(4) -.009(6) .013(6)
C9 .087(6) .063(6) .099(7) .025(5) -.020(5) .016(5)
C10 .159(9) .104(10) .074(6) .055(8) -.041(7) -.009(6)
C11 .136(9) .039(7) .169(12) -.013(7) .028(9) .018(7)
C12 .091(6) .070(7) .097(6) .018(6) -.035(5) .022(5)
C13 .107(7) .094(8) .073(6) .030(7) .016(5) -.005(6)
O5 .214(14) .050(7) .110(8) .043(8) .070(8) .053(5)
HO5 .064(7) .063(10) .052(6) -.026(6) -.044(5) .016(6)
O6 .049(4) .146(13) .057(5) -.018(7) -.027(4) .018(7)
O7 .089(6) .045(5) .045(4) -.030(4) -.019(4) -.011(4)
HO7 .135(14) .046(8) .067(7) -.026(9) .035(9) -.042(6)
O8 .109(9) .141(14) .061(7) -.033(10) .017(6) .004(8)
N7 .111(5) .034(4) .046(3) .009(3) -.006(3) -.003(2)
N8 .076(4) .079(5) .059(3) .013(4) -.008(3) .021(3)
N9 .086(4) .056(4) .106(5) -.001(4) .003(4) -.035(4)
N10 .072(4) .103(6) .072(4) -.014(4) -.008(3) -.014(5)
N11 .076(3) .024(3) .068(3) .006(3) -.006(3) -.008(3)
C17 .060(4) .067(6) .074(5) -.016(4) .002(4) .021(4)
C18 .100(7) .047(5) .061(5) .012(5) .013(5) -.011(4)
C19 .083(5) .051(5) .055(4) -.003(5) .004(4) .022(4)
C20 .058(4) .146(9) .067(5) .042(6) .002(4) .051(6)
C21 .097(7) .049(6) .101(7) .007(5) .004(6) .006(5)
C22 .111(8) .111(10) .073(6) -.003(8) -.043(6) .016(7)
C23 .089(5) .074(6) .061(4) .010(5) .044(4) .012(5)
C24 .084(6) .116(10) .087(6) -.009(7) .033(5) -.010(7)
C25 .080(6) .162(13) .060(5) -.036(7) .011(5) -.029(7)
C26 .141(8) .076(7) .047(4) .040(6) .028(5) -.008(5)
C27 .059(5) .159(13) .078(6) .010(7) -.027(5) -.029(8)
C28 .108(7) .071(8) .146(9) -.032(6) -.051(7) -.035(7)
C29 .044(3) .074(7) .090(5) .004(5) -.036(4) -.017(5)

loop_
_atom_site_label
_atom_site_fract_x
_atom_site_fract_y
_atom_site_fract_z
_atom_site_U_iso_or_equiv
_atom_site_thermal_displace_type
_atom_site_calc_flag
_atom_site_refinement_flags
_atom_site_occupancy
_atom_site_disorder_group
_atom_site_type_symbol
Co1 .0201 .8972 .7355 .068(5) Uiso d . 1 . Co
O1 .0491 .9442 1.0246 .083(4) Uani d D 1 . O
HO1 .0867(10) .9755(9) .995(3) .134(10) Uani d D 1 . H
O2 -.1067 .7674 .6044 .067(3) Uani d D 1 . O
O3 -.0057 .8463 .4458 .119(7) Uani d D 1 . O
HO3 -.0524(15) .816(2) .5133(18) .126(7) Uani d . 1 . H
O4 .1436 1.0361 .8662 .069(3) Uani d . 1 . O
N1 .0023 .8914 .9271 .075(2) Uani d . 1 . N
N2 -.0748 .8079 .7243 .062(2) Uani d . 1 . N
N3 .0391 .9030 .5437 .055(2) Uani d . 1 . N
N4 .1121 .9924 .7466 .062(2) Uani d . 1 . N
N5 -.0588 1.0229 .7101 .076(2) Uani d . 1 . N
C1 -.0629 .8397 .9615 .069(3) Uani d . 1 . C
C2 -.1085 .7887 .8417 .075(3) Uani d . 1 . C
C3 .0987 .9644 .5089 .083(3) Uani d . 1 . C
C4 .1415 1.0185 .6298 .075(3) Uani d . 1 . C
C5 -.0923 .8347 1.1055 .107(5) Uani d . 1 . C
H5A -.051(2) .880(3) 1.182(4) .129(10) Uiso d . 1 . H
H5B -.1092(15) .745(2) 1.142(3) .096(6) Uiso d . 1 . H
H5C -.147(3) .910(4) 1.131(4) .158(13) Uiso d . 1 . H
C6 -.1837 .7215 .8547 .072(3) Uani d . 1 . C
H6A -.224(3) .720(4) .760(5) .160(13) Uiso d . 1 . H
H6B -.2283(14) .774(2) .911(2) .088(6) Uiso d . 1 . H
H6C -.1672(16) .637(2) .882(3) .101(6) Uiso d . 1 . H
C7 .1223 .9804 .3626 .087(4) Uani d . 1 . C
H7A .0838(13) .915(2) .300(2) .085(5) Uiso d . 1 . H
H7B .1956(17) .968(3) .358(3) .111(8) Uiso d . 1 . H
H7C .1444(19) 1.033(3) .330(3) .117(8) Uiso d . 1 . H
C8 .2112 1.0958 .6169 .089(4) Uani d . 1 . C
H8A .2130(18) 1.133(3) .719(3) .114(8) Uiso d . 1 . H
H8B .220(2) 1.135(3) .534(4) .133(10) Uiso d . 1 . H
H8C .274(2) 1.065(4) .611(4) .145(11) Uiso d . 1 . H
C9 -.0579 1.1035 .8023 .084(3) Uani d . 1 . C
H9 -.008(2) 1.111(3) .884(4) .128(10) Uiso d . 1 . H
C10 -.1129 1.1879 .7875 .115(5) Uani d . 1 . C
H10 -.0995(17) 1.264(3) .856(3) .105(7) Uiso d . 1 . H
C11 -.1673 1.1954 .6723 .114(5) Uani d D 1 . C
H11 -.201(2) 1.264(2) .643(7) .30(4) Uiso d D 1 . H
C12 -.1688 1.1154 .5755 .088(4) Uani d . 1 . C
H12 -.199(2) 1.114(3) .481(4) .138(11) Uiso d . 1 . H
C13 -.1146 1.0312 .5974 .091(4) Uani d . 1 . C
H13 -.1075(15) .960(2) .535(3) .095(6) Uiso d . 1 . H
C14 .1014 .7699 .7492 .070(2) Uiso d D 1 . C
C15 .1645 .7861 .8617 .078(3) Uiso d D 1 . C
C16 .0651 .6616 .7551 .098(4) Uiso d D 1 . C
H16A .031(2) .644(4) .660(4) .143(11) Uiso d . 1 . H
H16B .0270(19) .647(3) .836(3) .116(8) Uiso d . 1 . H
H16C .114(2) .596(3) .759(4) .131(10) Uiso d . 1 . H
N6 .2154 .7932 .9501 .093(2) Uiso d D 1 . N
D14 .1348(8) .7796(11) .6548(11) .104(4) Uiso d D 1 . D
Co2 .4903 .7263 .7490 .068(6) Uiso d . 1 . Co
O5 .4600 .6773 .4601 .122(5) Uani d . 1 . O
HO5 .3991(8) .6313(14) .5380(14) .062(4) Uani d . 1 . H
O6 .6172 .8557 .8819 .085(5) Uani d . 1 . O
O7 .5191 .7713 1.0421 .061(3) Uani d . 1 . O
HO7 .5688(14) .8265(13) .9740(17) .081(5) Uani d . 1 . H
O8 .3639 .5934 .6179 .103(6) Uani d . 1 . O
N7 .5095 .7316 .5572 .064(2) Uani d . 1 . N
N8 .5844 .8160 .7616 .072(2) Uani d . 1 . N
N9 .4704 .7187 .9404 .083(3) Uani d . 1 . N
N10 .3955 .6354 .7387 .083(3) Uani d . 1 . N
N11 .5673 .5964 .7738 .057(2) Uani d D 1 . N
C17 .5741 .7836 .5240 .067(3) Uani d . 1 . C
C18 .6185 .8351 .6440 .069(3) Uani d . 1 . C
C19 .4110 .6605 .9768 .063(3) Uani d . 1 . C
C20 .3663 .6074 .8558 .091(4) Uani d . 1 . C
C21 .6014 .7889 .3792 .083(4) Uani d . 1 . C
H21A .6638(13) .8216(16) .3814(2) .124 Uiso calc R 1 . H
H21B .5588(11) .8387(16) .3163(13) .124 Uiso calc R 1 . H
H21C .6013(12) .7102(15) .3352(11) .124 Uiso calc R 1 . H
C22 .6933 .9047 .6335 .100(4) Uani d . 1 . C
H22A .6993(17) .937(2) .740(3) .102(7) Uiso d . 1 . H
H22B .6879(17) .950(3) .534(3) .108(8) Uiso d . 1 . H
H22C .7538(18) .867(3) .611(3) .114(8) Uiso d . 1 . H
C23 .3882 .6410 1.1204 .073(3) Uani d . 1 . C
H23A .4269(16) .657(3) 1.190(3) .105(7) Uiso d . 1 . H
H23B .3284(16) .683(2) 1.126(3) .103(7) Uiso d . 1 . H
H23C .3956(10) .5628(14) 1.1577(16) .057(3) Uiso d . 1 . H
C24 .2963 .5329 .8666 .094(4) Uani d . 1 . C
H24A .2565(15) .541(2) .783(3) .093(6) Uiso d . 1 . H
H24B .2497(18) .569(3) .943(3) .114(8) Uiso d . 1 . H
H24C .309(3) .455(5) .935(5) .183(17) Uiso d . 1 . H
C25 .5600 .5136 .6880 .100(5) Uani d . 1 . C
H25 .5113(14) .525(2) .612(2) .106(8) Uiso d D 1 . H
C26 .6076 .4253 .7025 .087(4) Uani d D 1 . C
H26 .5961(14) .366(2) .634(3) .109(8) Uiso d D 1 . H
C27 .6720 .4234 .8066 .100(5) Uani d . 1 . C
H27 .7061(11) .3572(17) .8055(19) .079(5) Uiso d D 1 . H
C28 .6817 .5089 .8935 .111(4) Uani d D 1 . C
H28 .7367(12) .5205(18) .991(2) .087(6) Uiso d D 1 . H
C29 .6283 .5938 .8749 .071(3) Uani d . 1 . C
H29 .6372(13) .661(2) .937(2) .100(7) Uiso d D 1 . H
C30A .4252 .8627 .7081 .066(3) Uiso d PD .697(9) 1 C
C31A .3446 .8393 .6352 .063(2) Uiso d PD .697(9) 1 C
C32A .4101 .9278 .8366 .071(3) Uiso d PD .697(9) 1 C
H32A .4616(3) .9352(16) .8933(13) .107 Uiso calc PR .697(9) 1 H
H32B .3695(11) .8927(10) .8890(13) .107 Uiso calc PR .697(9) 1 H
H32C .3896(14) .9966(7) .80869(7) .107 Uiso calc PR .697(9) 1 H
N12A .2809 .8230 .5752 .115(4) Uiso d PD .697(9) 1 N
D30A .4660(14) .919(2) .648(2) .104(6) Uiso d P .697(9) 1 D
C30B .4034 .8477 .7569 .066(3) Uiso d PD .303(9) 2 C
C31B .3390 .8380 .6433 .063(2) Uiso d PD .303(9) 2 C
C32B .4396 .9589 .7538 .071(3) Uiso d PD .303(9) 2 C
H32D .479(3) .9689(15) .833(3) .107 Uiso calc PR .303(9) 2 H
H32E .3952(4) 1.00979(2) .756(6) .107 Uiso calc PR .303(9) 2 H
H32F .468(3) .9682(15) .670(3) .107 Uiso calc PR .303(9) 2 H
N12B .2879 .8302 .5531 .115(4) Uiso d PD .303(9) 2 N
D30B .3684(12) .8423(18) .8490(14) .066(8) Uiso d PD .303(9) 2 D

loop_
_atom_type_symbol
_atom_type_description
_atom_type_scat_dispersion_real
_atom_type_scat_source
C C .66484 'International Tables Vol C Tables 4.4.4.1'
H H -.37409 'International Tables Vol C Tables 4.4.4.1'
N N .936 'International Tables Vol C Tables 4.4.4.1'
O O .5803 'International Tables Vol C Tables 4.4.4.1'
Co Co .278 'International Tables Vol C Tables 4.4.4.1'
D D .6674 'International Tables Vol C Tables 4.4.4.1'

loop_
_geom_angle_atom_site_label_1
_geom_angle_atom_site_label_2
_geom_angle_atom_site_label_3
_geom_angle
N1 Co1 N2 81.59(2)
N1 Co1 N3 179.4
N2 Co1 N3 98.85(2)
N1 Co1 N4 98.17(2)
N2 Co1 N4 177.4
N3 Co1 N4 81.40(2)
N1 Co1 N5 90.593(12)
N2 Co1 N5 88.20(2)
N3 Co1 N5 89.761(13)
N4 Co1 N5 89.19(2)
N1 Co1 C14 92.717(12)
N2 Co1 C14 92.29(2)
N3 Co1 C14 86.929(13)
N4 Co1 C14 90.33(2)
N5 Co1 C14 176.7
N1 Co1 D14 116.3(2)
N2 Co1 D14 103.4(3)
N3 Co1 D14 63.3(2)
N4 Co1 D14 79.1(3)
N5 Co1 D14 151.8(3)
C14 Co1 D14 25.1(3)
C1 N1 O1 119.562(14)
C1 N1 Co1 116.87(2)
O1 N1 Co1 123.343(14)
C2 N2 O2 121.325(13)
C2 N2 Co1 116.27(2)
O2 N2 Co1 122.395(14)
C3 N3 O3 120.153(14)
C3 N3 Co1 116.772(14)
O3 N3 Co1 123.073(13)
C4 N4 O4 120.222(14)
C4 N4 Co1 116.318(15)
O4 N4 Co1 123.368(14)
C9 N5 C13 116.203(10)
C9 N5 Co1 122.231(14)
C13 N5 Co1 121.557(11)
N1 C1 C2 112.60(2)
N1 C1 C5 124.884(15)
C2 C1 C5 122.470(14)
N2 C2 C1 112.518(15)
N2 C2 C6 124.527(14)
C1 C2 C6 122.948(15)
N3 C3 C4 112.490(15)
N3 C3 C7 124.515(13)
C4 C3 C7 122.994(13)
N4 C4 C3 112.969(15)
N4 C4 C8 124.103(12)
C3 C4 C8 122.926(13)
N5 C9 C10 122.516(14)
C11 C10 C9 120.125(10)
C10 C11 C12 118.622(11)
C11 C12 C13 118.950(14)
N5 C13 C12 123.482(10)
D14 C14 C15 104.5(6)
D14 C14 C16 110.5(7)
C15 C14 C16 110.866(7)
D14 C14 Co1 101.8(7)
C15 C14 Co1 109.970(12)
C16 C14 Co1 118.07(2)
N6 C15 C14 176.269(2)
C14 D14 Co1 53.2(6)
N8 Co2 N7 81.65(2)
N8 Co2 N9 99.16(2)
N7 Co2 N9 179.0550(10)
N8 Co2 N10 179.3
N7 Co2 N10 99.04(2)
N9 Co2 N10 80.15(2)
N8 Co2 C30A 84.26(2)
N7 Co2 C30A 84.228(12)
N9 Co2 C30A 96.329(12)
N10 Co2 C30A 96.01(2)
N8 Co2 N11 90.09(2)
N7 Co2 N11 90.123(13)
N9 Co2 N11 89.386(13)
N10 Co2 N11 89.69(2)
C30A Co2 N11 172.527(2)
N8 Co2 C30B 95.13(2)
N7 Co2 C30B 99.622(14)
N9 Co2 C30B 80.814(14)
N10 Co2 C30B 84.97(2)
N11 Co2 C30B 169.506(3)
N8 Co2 D30A 64.2(5)
N7 Co2 D30A 68.7(5)
N9 Co2 D30A 112.1(5)
N10 Co2 D30A 116.2(5)
C30A Co2 D30A 24.5(5)
N11 Co2 D30A 148.1(5)
N8 Co2 D30B 104.5(4)
N7 Co2 D30B 120.4(3)
N9 Co2 D30B 59.9(3)
N10 Co2 D30B 75.4(4)
N11 Co2 D30B 147.4(4)
C30B Co2 D30B 22.1(4)
C17 N7 O5 121.590(13)
C17 N7 Co2 116.85(2)
O5 N7 Co2 121.436(14)
C18 N8 O6 121.096(14)
C18 N8 Co2 115.880(14)
O6 N8 Co2 122.99(2)
C19 N9 O7 118.622(14)
C19 N9 Co2 118.690(14)
O7 N9 Co2 122.662(14)
C20 N10 O8 120.428(14)
C20 N10 Co2 117.13(2)
O8 N10 Co2 122.172(14)
C29 N11 C25 117.470(10)
C29 N11 Co2 120.517(10)
C25 N11 Co2 121.984(15)
N7 C17 C18 112.58(2)
N7 C17 C21 123.481(14)
C18 C17 C21 123.934(14)
N8 C18 C17 112.918(15)
N8 C18 C22 123.492(14)
C17 C18 C22 123.568(14)
N9 C19 C23 126.599(13)
N9 C19 C20 111.889(14)
C23 C19 C20 121.464(14)
N10 C20 C24 123.982(14)
N10 C20 C19 111.99(2)
C24 C20 C19 124.027(13)
N11 C25 C26 124.058(14)
C25 C26 C27 118.262(10)
C28 C27 C26 118.300(10)
C27 C28 C29 119.620(15)
N11 C29 C28 122.138(10)
D30A C30A C31A 113.4(11)
D30A C30A C32A 102.0(12)
C31A C30A C32A 108.29(2)
D30A C30A Co2 108.6(12)
C31A C30A Co2 110.207(12)
C32A C30A Co2 114.210(13)
N12A C31A C30A 178.2
C30A D30A Co2 47.0(9)
D30B C30B C31B 103.2(9)
D30B C30B C32B 107.1(12)
C31B C30B C32B 108.299(7)
D30B C30B Co2 111.8(12)
C31B C30B Co2 110.565(14)
C32B C30B Co2 115.05(2)
N12B C31B C30B 179.9
C30B D30B Co2 46.0(9)

loop_
_geom_bond_atom_site_label_1
_geom_bond_atom_site_label_2
_geom_bond_distance
Co1 N1 1.8887(4)
Co1 N2 1.8892(4)
Co1 N3 1.8950(4)
Co1 N4 1.8990(3)
Co1 N5 2.0327(3)
Co1 C14 2.0671(3)
Co1 D14 2.529(13)
O1 N1 1.3357(3)
O2 N2 1.3302(3)
O3 N3 1.3474(3)
O4 N4 1.3414(3)
N1 C1 1.2959(3)
N2 C2 1.3114(3)
N3 C3 1.2933(2)
N4 C4 1.2936(3)
N5 C9 1.3499(2)
N5 C13 1.3582(4)
C1 C2 1.4679(3)
C1 C5 1.4977(3)
C2 C6 1.4864(3)
C3 C4 1.4745(3)
C3 C7 1.4988(3)
C4 C8 1.4953(3)
C9 C10 1.3829(2)
C10 C11 1.3631(3)
C11 C12 1.3734(2)
C12 C13 1.3792(2)
C14 D14 1.095(11)
C14 C15 1.4407(4)
C14 C16 1.4888(2)
C15 N6 1.1380(3)
Co2 N8 1.8825(3)
Co2 N7 1.8955(4)
Co2 N9 1.8956(4)
Co2 N10 1.9006(4)
Co2 C30A 2.0369(3)
Co2 N11 2.0558(3)
Co2 C30B 2.0761(3)
Co2 D30A 2.64(2)
Co2 D30B 2.68(2)
O5 N7 1.3652(3)
O6 N8 1.3339(3)
O7 N9 1.3769(3)
O8 N10 1.3429(3)
N7 C17 1.2859(2)
N8 C18 1.3153(3)
N9 C19 1.2720(2)
N10 C20 1.3011(3)
N11 C29 1.3279(3)
N11 C25 1.3323(2)
C17 C18 1.4637(3)
C17 C21 1.4931(3)
C18 C22 1.4956(3)
C19 C23 1.4765(3)
C19 C20 1.4820(3)
C20 C24 1.4734(3)
C25 C26 1.3523(2)
C26 C27 1.3846(4)
C27 C28 1.3677(2)
C28 C29 1.3751(2)
C30A D30A 1.15(2)
C30A C31A 1.4539(4)
C30A C32A 1.5196(2)
C31A N12A 1.1536(3)
C30B D30B 1.09(2)
C30B C31B 1.4523(4)
C30B C32B 1.5204(2)
C31B N12B 1.1529(3)
